data_2206692
loop_
_publ_author_name
'Zhang, Xiang-Dong'
'Yu, Zhan'
'Ma, Yong-Chao'
'Zhao, Zhen'
'Zhu, Miao-Li'

_publ_section_title
;
 Ethyl [(2-hydroxyethylaminio)(2-hydroxyphenyl)methyl]phosphonate
 dihydrate
;
_journal_coeditor_code HB6242
_journal_issue 9
_journal_name_full 'Acta Crystallographica Section E'
_journal_page_first o2952
_journal_page_last o2954
_journal_paper_doi 10.1107/S1600536805025742
_journal_volume 61
_journal_year 2005
_chemical_formula_iupac 'C11 H18 N O5 P, 2H2 O'
_chemical_formula_moiety 'C11 H18 N O5 P, 2H2 O'
_chemical_formula_sum 'C11 H22 N O7 P'
_chemical_formula_weight 311.27
_chemical_name_systematic
;
Ethyl
[(2-hydroxyethylammonio)(2-hydroxyphenyl)methyl]phosphonate dihydrate
;
_space_group_IT_number 14
_symmetry_cell_setting monoclinic
_symmetry_space_group_name_Hall '-P 2ybc'
_symmetry_space_group_name_H-M 'P 1 21/c 1'
_atom_sites_solution_hydrogens 'difmap (water O-H) and geom (others)'
_atom_sites_solution_primary direct
_atom_sites_solution_secondary difmap
_audit_creation_method SHELXL-97
_cell_angle_alpha 90.00
_cell_angle_beta 102.80(3)
_cell_angle_gamma 90.00
_cell_formula_units_Z 4
_cell_length_a 7.356(2)
_cell_length_b 8.707(5)
_cell_length_c 23.417(8)
_cell_measurement_reflns_used 1375
_cell_measurement_temperature 298(2)
_cell_measurement_theta_max 27.52
_cell_measurement_theta_min 1.78
_cell_volume 1462.6(11)
_computing_cell_refinement 'SAINT (Bruker, 2000)'
_computing_data_collection 'SMART (Bruker, 2000)'
_computing_data_reduction SAINT
_computing_molecular_graphics 'SHELXTL/PC (Sheldrick, 1999)'
_computing_publication_material SHELXTL/PC
_computing_structure_refinement 'SHELXL97 (Sheldrick, 1997)'
_computing_structure_solution 'SHELXS97 (Sheldrick, 1997)'
_diffrn_ambient_temperature 298(2)
_diffrn_measured_fraction_theta_full 27.52
_diffrn_measured_fraction_theta_max 0.961
_diffrn_measurement_device_type 'SMART 1K CCD area-detector'
_diffrn_measurement_method '\f and \w'
_diffrn_radiation_monochromator graphite
_diffrn_radiation_source 'fine-focus sealed tube'
_diffrn_radiation_type MoK\a
_diffrn_radiation_wavelength 0.71073
_diffrn_reflns_av_R_equivalents 0.0745
_diffrn_reflns_av_sigmaI/netI 0.0743
_diffrn_reflns_limit_h_max 1
_diffrn_reflns_limit_h_min -8
_diffrn_reflns_limit_k_max 9
_diffrn_reflns_limit_k_min -9
_diffrn_reflns_limit_l_max 26
_diffrn_reflns_limit_l_min -24
_diffrn_reflns_number 5972
_diffrn_reflns_theta_full 25.03
_diffrn_reflns_theta_max 25.03
_diffrn_reflns_theta_min 1.78
_diffrn_standards_number 0
_exptl_absorpt_coefficient_mu 0.218
_exptl_absorpt_correction_T_max 0.968
_exptl_absorpt_correction_T_min 0.958
_exptl_absorpt_correction_type multi-scan
_exptl_absorpt_process_details '(SADABS; Sheldrick, 2000)'
_exptl_crystal_colour colorless
_exptl_crystal_density_diffrn 1.414
_exptl_crystal_density_method 'not measured'
_exptl_crystal_description block
_exptl_crystal_F_000 664
_exptl_crystal_size_max 0.20
_exptl_crystal_size_mid 0.15
_exptl_crystal_size_min 0.15
_refine_diff_density_max 0.250
_refine_diff_density_min -0.251
_refine_ls_extinction_method none
_refine_ls_goodness_of_fit_ref 1.029
_refine_ls_hydrogen_treatment constr
_refine_ls_matrix_type full
_refine_ls_number_parameters 184
_refine_ls_number_reflns 2498
_refine_ls_number_restraints 0
_refine_ls_restrained_S_all 1.029
_refine_ls_R_factor_all 0.0832
_refine_ls_R_factor_gt 0.0470
_refine_ls_shift/su_max 0.001
_refine_ls_shift/su_mean 0.000
_refine_ls_structure_factor_coef Fsqd
_refine_ls_weighting_details 'calc w = 1/[\s^2^(Fo^2^)+(0.0442P)^2^+0.189P] where P = (Fo^2^+2Fc^2^)/3'
_refine_ls_weighting_scheme calc
_refine_ls_wR_factor_gt 0.1033
_refine_ls_wR_factor_ref 0.1121
_reflns_number_gt 1718
_reflns_number_total 2498
_reflns_threshold_expression I>2\s(I)
_cod_data_source_file hb6242.cif
_cod_data_source_block I
_cod_depositor_comments
;
The following automatic conversions were performed:
'_geom_hbond_publ_flag' value 'Y' changed to 'y' according to
'/home/saulius/struct/CIF-dictionaries/cif_core.dic' dictionary named
'cif_core.dic' version 2.4.1 from 2010-06-29 (9 times).

Automatic conversion script
Id: cif_fix_enum 1527 2010-12-29 10:47:43Z saulius 

The following automatic conversions were performed:

'_geom_hbond_publ_flag' value 'Y' changed to 'y' according to
/home/saulius/struct/CIF-dictionaries/cif_core.dic dictionary named
'cif_core.dic' version 2.4.1 from 2010-06-29 (9 times).

Automatic conversion script
Id: cif_fix_values 1715 2011-07-08 13:25:40Z adriana 
;
_cod_original_sg_symbol_H-M 'P 21/c'
_cod_database_code 2206692

loop_
_symmetry_equiv_pos_as_xyz
'x, y, z'
'-x, y+1/2, -z+1/2'
'-x, -y, -z'
'x, -y-1/2, z-1/2'

loop_
_atom_site_label
_atom_site_fract_x
_atom_site_fract_y
_atom_site_fract_z
_atom_site_U_iso_or_equiv
_atom_site_adp_type
_atom_site_calc_flag
_atom_site_refinement_flags
_atom_site_occupancy
_atom_site_type_symbol
C1 0.3069(4) 0.0952(3) 0.12570(11) 0.0229(6) Uani d . 1 C
C2 0.3755(4) 0.0109(3) 0.17683(12) 0.0260(7) Uani d . 1 C
O1 0.3413(3) 0.0666(2) 0.22735(8) 0.0376(6) Uani d . 1 O
H1 0.3882 0.0096 0.2545 0.056 Uiso calc R 1 H
C3 0.4750(4) -0.1236(3) 0.17452(14) 0.0324(7) Uani d . 1 C
H3 0.5226 -0.1781 0.2087 0.039 Uiso calc R 1 H
C4 0.5036(4) -0.1770(4) 0.12161(15) 0.0380(8) Uani d . 1 C
H4 0.5676 -0.2685 0.1202 0.046 Uiso calc R 1 H
C5 0.4372(4) -0.0945(4) 0.07081(14) 0.0389(8) Uani d . 1 C
H5 0.4572 -0.1298 0.0352 0.047 Uiso calc R 1 H
C6 0.3402(4) 0.0417(3) 0.07324(13) 0.0330(7) Uani d . 1 C
H6 0.2970 0.0977 0.0391 0.040 Uiso calc R 1 H
C7 0.2019(4) 0.2429(3) 0.13007(11) 0.0228(6) Uani d . 1 C
H7 0.1692 0.2421 0.1684 0.027 Uiso calc R 1 H
N1 0.0221(3) 0.2529(3) 0.08500(9) 0.0251(5) Uani d . 1 N
H1A -0.0283 0.3461 0.0875 0.030 Uiso calc R 1 H
H1B 0.0475 0.2451 0.0492 0.030 Uiso calc R 1 H
C8 -0.1193(4) 0.1330(4) 0.09051(13) 0.0331(7) Uani d . 1 C
H8A -0.0736 0.0325 0.0826 0.040 Uiso calc R 1 H
H8B -0.2343 0.1524 0.0619 0.040 Uiso calc R 1 H
C9 -0.1565(5) 0.1353(4) 0.15099(14) 0.0388(8) Uani d . 1 C
H9A -0.2749 0.0859 0.1506 0.047 Uiso calc R 1 H
H9B -0.0595 0.0788 0.1776 0.047 Uiso calc R 1 H
O2 -0.1608(3) 0.2898(3) 0.17073(11) 0.0439(6) Uani d . 1 O
H2 -0.2692 0.3159 0.1686 0.066 Uiso calc R 1 H
P1 0.34197(10) 0.41641(8) 0.12755(3) 0.0221(2) Uani d . 1 P
O3 0.5035(3) 0.4073(2) 0.17859(8) 0.0310(5) Uani d . 1 O
O4 0.3787(3) 0.4357(2) 0.06832(8) 0.0348(5) Uani d . 1 O
O5 0.1997(3) 0.5486(2) 0.13578(8) 0.0285(5) Uani d . 1 O
C10 0.1590(4) 0.5813(4) 0.19294(12) 0.0333(7) Uani d . 1 C
H10A 0.2669 0.6276 0.2186 0.040 Uiso calc R 1 H
H10B 0.1295 0.4868 0.2109 0.040 Uiso calc R 1 H
C11 -0.0019(6) 0.6882(5) 0.18447(15) 0.0579(11) Uani d . 1 C
H11A 0.0280 0.7810 0.1664 0.087 Uiso calc R 1 H
H11B -0.0290 0.7118 0.2218 0.087 Uiso calc R 1 H
H11C -0.1087 0.6408 0.1597 0.087 Uiso calc R 1 H
O6 0.7417(3) 0.4872(3) 0.04613(9) 0.0496(7) Uani d . 1 O
H61 0.6448 0.4703 0.0572 0.074 Uiso d . 1 H
H62 0.7195 0.4897 0.0104 0.074 Uiso d . 1 H
O7 0.9750(4) 0.7445(3) 0.03541(9) 0.0496(7) Uani d . 1 O
H71 0.8988 0.6831 0.0431 0.074 Uiso d . 1 H
H72 1.0775 0.7290 0.0569 0.074 Uiso d . 1 H

loop_
_atom_site_aniso_label
_atom_site_aniso_U_11
_atom_site_aniso_U_22
_atom_site_aniso_U_33
_atom_site_aniso_U_12
_atom_site_aniso_U_13
_atom_site_aniso_U_23
C1 0.0170(14) 0.0241(15) 0.0264(15) -0.0007(13) 0.0020(13) 0.0005(12)
C2 0.0216(15) 0.0289(16) 0.0264(16) -0.0036(14) 0.0027(13) 0.0041(12)
O1 0.0446(14) 0.0428(13) 0.0253(11) 0.0114(11) 0.0075(10) 0.0095(9)
C3 0.0257(16) 0.0277(17) 0.0425(19) 0.0009(14) 0.0050(14) 0.0073(13)
C4 0.0254(17) 0.0250(17) 0.061(2) 0.0025(14) 0.0047(17) -0.0044(14)
C5 0.0358(18) 0.0391(19) 0.0416(19) -0.0012(17) 0.0080(16) -0.0134(15)
C6 0.0301(17) 0.0369(18) 0.0305(17) 0.0020(15) 0.0036(14) 0.0006(13)
C7 0.0206(15) 0.0262(15) 0.0206(14) -0.0030(13) 0.0023(12) 0.0007(12)
N1 0.0201(13) 0.0299(13) 0.0240(12) 0.0023(11) 0.0018(10) 0.0004(10)
C8 0.0200(15) 0.0354(17) 0.0417(19) -0.0063(15) 0.0024(14) -0.0046(13)
C9 0.0294(17) 0.0409(19) 0.048(2) -0.0080(16) 0.0128(16) 0.0058(15)
O2 0.0271(12) 0.0506(15) 0.0570(15) 0.0022(11) 0.0161(12) -0.0117(11)
P1 0.0195(4) 0.0250(4) 0.0220(4) -0.0017(3) 0.0051(3) -0.0006(3)
O3 0.0234(11) 0.0372(12) 0.0303(11) -0.0005(10) 0.0015(9) -0.0097(9)
O4 0.0409(13) 0.0399(13) 0.0271(11) -0.0062(11) 0.0149(10) 0.0024(9)
O5 0.0306(12) 0.0267(11) 0.0286(11) 0.0044(9) 0.0072(9) 0.0001(8)
C10 0.0345(18) 0.0369(17) 0.0303(16) 0.0048(15) 0.0110(14) -0.0039(14)
C11 0.054(3) 0.079(3) 0.041(2) 0.033(2) 0.0115(19) -0.0059(18)
O6 0.0370(14) 0.0734(17) 0.0393(14) 0.0078(13) 0.0101(11) 0.0190(12)
O7 0.0531(16) 0.0599(16) 0.0333(12) 0.0032(14) 0.0041(12) 0.0098(11)

loop_
_atom_type_symbol
_atom_type_description
_atom_type_scat_dispersion_real
_atom_type_scat_dispersion_imag
_atom_type_scat_source
C C 0.0033 0.0016 'International Tables Vol C Tables 4.2.6.8 and 6.1.1.4'
H H 0.0000 0.0000 'International Tables Vol C Tables 4.2.6.8 and 6.1.1.4'
N N 0.0061 0.0033 'International Tables Vol C Tables 4.2.6.8 and 6.1.1.4'
O O 0.0106 0.0060 'International Tables Vol C Tables 4.2.6.8 and 6.1.1.4'
P P 0.1023 0.0942 'International Tables Vol C Tables 4.2.6.8 and 6.1.1.4'

loop_
_geom_angle_atom_site_label_1
_geom_angle_atom_site_label_2
_geom_angle_atom_site_label_3
_geom_angle
C6 C1 C2 118.8(3)
C6 C1 C7 122.6(2)
C2 C1 C7 118.7(2)
O1 C2 C3 122.6(2)
O1 C2 C1 117.3(3)
C3 C2 C1 120.2(3)
C2 O1 H1 109.5
C4 C3 C2 120.3(3)
C4 C3 H3 119.8
C2 C3 H3 119.8
C3 C4 C5 120.1(3)
C3 C4 H4 120.0
C5 C4 H4 120.0
C4 C5 C6 119.6(3)
C4 C5 H5 120.2
C6 C5 H5 120.2
C1 C6 C5 121.0(3)
C1 C6 H6 119.5
C5 C6 H6 119.5
N1 C7 C1 112.6(2)
N1 C7 P1 110.05(18)
C1 C7 P1 113.44(19)
N1 C7 H7 106.8
C1 C7 H7 106.8
P1 C7 H7 106.8
C8 N1 C7 114.8(2)
C8 N1 H1A 108.6
C7 N1 H1A 108.6
C8 N1 H1B 108.6
C7 N1 H1B 108.6
H1A N1 H1B 107.5
N1 C8 C9 110.3(2)
N1 C8 H8A 109.6
C9 C8 H8A 109.6
N1 C8 H8B 109.6
C9 C8 H8B 109.6
H8A C8 H8B 108.1
O2 C9 C8 109.9(3)
O2 C9 H9A 109.7
C8 C9 H9A 109.7
O2 C9 H9B 109.7
C8 C9 H9B 109.7
H9A C9 H9B 108.2
C9 O2 H2 109.5
O4 P1 O3 118.65(13)
O4 P1 O5 106.98(12)
O3 P1 O5 111.70(11)
O4 P1 C7 110.08(12)
O3 P1 C7 106.48(12)
O5 P1 C7 101.64(12)
C10 O5 P1 121.56(17)
O5 C10 C11 108.6(2)
O5 C10 H10A 110.0
C11 C10 H10A 110.0
O5 C10 H10B 110.0
C11 C10 H10B 110.0
H10A C10 H10B 108.4
C10 C11 H11A 109.5
C10 C11 H11B 109.5
H11A C11 H11B 109.5
C10 C11 H11C 109.5
H11A C11 H11C 109.5
H11B C11 H11C 109.5
H61 O6 H62 109.8
H71 O7 H72 109.7

loop_
_geom_bond_atom_site_label_1
_geom_bond_atom_site_label_2
_geom_bond_distance
_geom_bond_publ_flag
C1 C6 1.385(4) ?
C1 C2 1.400(4) ?
C1 C7 1.515(4) ?
C2 O1 1.353(3) ?
C2 C3 1.388(4) ?
O1 H1 0.8200 ?
C3 C4 1.382(4) ?
C3 H3 0.9300 ?
C4 C5 1.383(4) ?
C4 H4 0.9300 ?
C5 C6 1.391(4) ?
C5 H5 0.9300 ?
C6 H6 0.9300 ?
C7 N1 1.501(4) ?
P1 C7 1.837(3) y
C7 H7 0.9800 ?
N1 C8 1.499(4) ?
N1 H1A 0.9000 ?
N1 H1B 0.9000 ?
C8 C9 1.501(4) ?
C8 H8A 0.9700 ?
C8 H8B 0.9700 ?
C9 O2 1.425(4) ?
C9 H9A 0.9700 ?
C9 H9B 0.9700 ?
O2 H2 0.8200 ?
P1 O4 1.480(2) y
P1 O3 1.489(2) y
P1 O5 1.596(2) y
O5 C10 1.463(3) ?
C10 C11 1.484(4) ?
C10 H10A 0.9700 ?
C10 H10B 0.9700 ?
C11 H11A 0.9600 ?
C11 H11B 0.9600 ?
C11 H11C 0.9600 ?
O6 H61 0.8244 ?
O6 H62 0.8164 ?
O7 H71 0.8230 ?
O7 H72 0.8201 ?

loop_
_geom_hbond_atom_site_label_D
_geom_hbond_atom_site_label_H
_geom_hbond_atom_site_label_A
_geom_hbond_site_symmetry_A
_geom_hbond_distance_DH
_geom_hbond_distance_HA
_geom_hbond_distance_DA
_geom_hbond_angle_DHA
_geom_hbond_publ_flag
N1 H1A O5 . 0.90 2.52 3.010(3) 115 y
N1 H1A O6 1_455 0.90 2.14 2.901(3) 142 y
N1 H1B O7 3_665 0.90 1.95 2.825(3) 162 y
O1 H1 O3 2_645 0.82 1.82 2.639(3) 172 y
O2 H2 O3 1_455 0.82 1.91 2.716(3) 167 y
O6 H61 O4 . 0.82 2.05 2.866(3) 169 y
O6 H62 O4 3_665 0.82 1.94 2.714(3) 159 y
O7 H72 O5 1_655 0.82 2.44 3.073(3) 135 y
O7 H71 O6 . 0.82 2.07 2.867(4) 163 y

loop_
_geom_torsion_atom_site_label_1
_geom_torsion_atom_site_label_2
_geom_torsion_atom_site_label_3
_geom_torsion_atom_site_label_4
_geom_torsion
C6 C1 C2 O1 179.7(3)
C7 C1 C2 O1 0.8(4)
C6 C1 C2 C3 0.0(4)
C7 C1 C2 C3 -179.0(3)
O1 C2 C3 C4 178.9(3)
C1 C2 C3 C4 -1.4(4)
C2 C3 C4 C5 1.6(5)
C3 C4 C5 C6 -0.6(5)
C2 C1 C6 C5 1.1(4)
C7 C1 C6 C5 180.0(3)
C4 C5 C6 C1 -0.8(5)
C6 C1 C7 N1 49.0(4)
C2 C1 C7 N1 -132.0(3)
C6 C1 C7 P1 -76.8(3)
C2 C1 C7 P1 102.1(3)
C1 C7 N1 C8 63.6(3)
P1 C7 N1 C8 -168.72(18)
C7 N1 C8 C9 54.7(3)
N1 C8 C9 O2 39.4(3)
N1 C7 P1 O4 -58.0(2)
C1 C7 P1 O4 69.2(2)
N1 C7 P1 O3 172.22(17)
C1 C7 P1 O3 -60.6(2)
N1 C7 P1 O5 55.2(2)
C1 C7 P1 O5 -177.62(18)
O4 P1 O5 C10 -168.8(2)
O3 P1 O5 C10 -37.4(2)
C7 P1 O5 C10 75.8(2)
P1 O5 C10 C11 -169.6(2)
